data_4325783
loop_
_publ_author_name
'Chang-Jiang Yao'
'Jiannian Yao'
'Yu-Wu Zhong'

_publ_section_title
;
 Electronic Communication between Two Amine Redox Centers Bridged by a
 Bis(terpyridine)ruthenium(II) Complex
;
_journal_name_full 'Inorganic Chemistry'
_journal_page_first 6847
_journal_page_last 6849
_journal_paper_doi 10.1021/ic200701j
_journal_volume 50
_journal_year 2011
_chemical_formula_sum 'C129 H109 Cl39 F0 N20 O20 P0 Ru2'
_chemical_formula_weight 3844.05
_chemical_name_systematic
; 
 ? 
;
_space_group_IT_number 2
_symmetry_cell_setting triclinic
_symmetry_space_group_name_Hall '-P 1'
_symmetry_space_group_name_H-M 'P -1'
_atom_sites_solution_hydrogens geom
_atom_sites_solution_primary direct
_atom_sites_solution_secondary difmap
_audit_creation_method SHELXL-97
_cell_angle_alpha 97.57(3)
_cell_angle_beta 102.43(3)
_cell_angle_gamma 90.03(3)
_cell_formula_units_Z 1
_cell_length_a 10.858(2)
_cell_length_b 18.726(4)
_cell_length_c 20.548(4)
_cell_measurement_reflns_used 11514
_cell_measurement_temperature 173(2)
_cell_measurement_theta_max 26.3707
_cell_measurement_theta_min 1.0242
_cell_volume 4042.7(15)
_computing_cell_refinement 'CrystalClear (Rigaku Inc., 2008)'
_computing_data_collection 'CrystalClear (Rigaku Inc., 2008)'
_computing_data_reduction 'CrystalClear (Rigaku Inc., 2008)'
_computing_molecular_graphics
;
 Mercury: visualization and analysis of crystal structures, C. F. Macrae,
 P. R. Edgington, P. McCabe, E. Pidcock, G. P. Shields, R. Taylor,
 M. Towler and J. van de Streek, J. Appl. Cryst., 39, 453-457, 2006.
;
_computing_publication_material 'SHELX-97 (Sheldrick, 1997)'
_computing_structure_refinement 'SHELXL-97 (Sheldrick, 1997)'
_computing_structure_solution 'SHELXS-97 (Sheldrick, 1990)'
_diffrn_ambient_temperature 173(2)
_diffrn_detector_area_resol_mean 28.5714
_diffrn_measured_fraction_theta_full 0.997
_diffrn_measured_fraction_theta_max 0.997
_diffrn_measurement_device_type 'Saturn724+ CCD'
_diffrn_measurement_method '\w scans at fixed \c = 45\%'
_diffrn_radiation_monochromator graphite
_diffrn_radiation_source 'fine-focus sealed tube'
_diffrn_radiation_type MoK\a
_diffrn_radiation_wavelength 0.71073
_diffrn_reflns_av_R_equivalents 0.0596
_diffrn_reflns_av_sigmaI/netI 0.0609
_diffrn_reflns_limit_h_max 13
_diffrn_reflns_limit_h_min -13
_diffrn_reflns_limit_k_max 23
_diffrn_reflns_limit_k_min -23
_diffrn_reflns_limit_l_max 25
_diffrn_reflns_limit_l_min -25
_diffrn_reflns_number 45979
_diffrn_reflns_theta_full 26.38
_diffrn_reflns_theta_max 26.38
_diffrn_reflns_theta_min 1.02
_exptl_absorpt_coefficient_mu 0.898
_exptl_absorpt_correction_T_max 1.0000
_exptl_absorpt_correction_T_min 0.7390
_exptl_absorpt_correction_type multi-scan
_exptl_absorpt_process_details 'CrystalClear (Rigaku Inc., 2008)'
_exptl_crystal_colour black
_exptl_crystal_density_diffrn 1.579
_exptl_crystal_description block
_exptl_crystal_F_000 1934
_exptl_crystal_size_max 0.50
_exptl_crystal_size_mid 0.44
_exptl_crystal_size_min 0.35
_refine_diff_density_max 3.864
_refine_diff_density_min -2.167
_refine_diff_density_rms 0.209
_refine_ls_extinction_coef 0.0059(9)
_refine_ls_extinction_expression Fc^*^=kFc[1+0.001xFc^2^\l^3^/sin(2\q)]^-1/4^
_refine_ls_extinction_method SHELXL
_refine_ls_goodness_of_fit_ref 1.113
_refine_ls_hydrogen_treatment constr
_refine_ls_matrix_type full
_refine_ls_number_parameters 996
_refine_ls_number_reflns 16508
_refine_ls_number_restraints 615
_refine_ls_restrained_S_all 1.103
_refine_ls_R_factor_all 0.1329
_refine_ls_R_factor_gt 0.1242
_refine_ls_shift/su_max 0.848
_refine_ls_shift/su_mean 0.017
_refine_ls_structure_factor_coef Fsqd
_refine_ls_weighting_details 'calc w=1/[\s^2^(Fo^2^)+(0.1774P)^2^+23.8331P] where P=(Fo^2^+2Fc^2^)/3'
_refine_ls_weighting_scheme calc
_refine_ls_wR_factor_gt 0.3267
_refine_ls_wR_factor_ref 0.3380
_reflns_number_gt 15049
_reflns_number_total 16508
_reflns_threshold_expression >2sigma(I)
_cod_data_source_file ic200701j_si_002.cif
_cod_data_source_block a
_cod_original_cell_volume 4042.3(14)
_cod_database_code 4325783

loop_
_symmetry_equiv_pos_as_xyz
'x, y, z'
'-x, -y, -z'

loop_
_atom_site_label
_atom_site_type_symbol
_atom_site_fract_x
_atom_site_fract_y
_atom_site_fract_z
_atom_site_U_iso_or_equiv
_atom_site_adp_type
_atom_site_occupancy
_atom_site_symmetry_multiplicity
_atom_site_calc_flag
_atom_site_refinement_flags
_atom_site_disorder_assembly
_atom_site_disorder_group
Ru1 Ru 0.11843(5) 0.52355(3) 0.26723(3) 0.0292(2) Uani 1 1 d . . .
Cl1 Cl -0.2352(3) 0.72838(16) 0.37053(16) 0.0779(8) Uani 1 1 d . . .
Cl13 Cl 0.2662(8) 0.8137(6) 0.0197(3) 0.244(6) Uani 1 1 d . . .
Cl19 Cl -0.2101(13) 0.7561(5) 0.0211(4) 0.235(5) Uani 1 1 d . . .
Cl2 Cl -0.1560(3) 0.87336(14) 0.43130(17) 0.0731(7) Uani 1 1 d . . .
Cl14 Cl 0.0804(7) 0.8107(13) -0.0982(4) 0.502(17) Uani 1 1 d . . .
Cl20 Cl -0.4096(14) 0.8729(4) 0.0268(5) 0.309(8) Uani 1 1 d . . .
Cl3 Cl -0.0034(2) 0.75426(13) 0.47145(15) 0.0636(6) Uani 1 1 d . . .
Cl15 Cl 0.3457(6) 0.8528(4) -0.1113(3) 0.165(3) Uani 1 1 d . . .
Cl21 Cl -0.3334(15) 0.8202(4) -0.0918(4) 0.337(9) Uani 1 1 d U . .
Cl4 Cl -0.3702(5) 0.4745(3) 0.2564(3) 0.1229(16) Uani 1 1 d . . .
Cl16 Cl 0.0055(7) 0.5389(4) -0.0004(5) 0.104(2) Uani 0.50 1 d P . .
Cl5 Cl -0.4989(3) 0.3491(3) 0.2707(2) 0.1125(16) Uani 1 1 d . . .
Cl17 Cl 0.1023(8) 0.6737(4) 0.0766(4) 0.093(2) Uani 0.50 1 d PU . .
Cl6 Cl -0.2535(2) 0.33799(16) 0.23164(14) 0.0672(7) Uani 1 1 d . . .
Cl18 Cl 0.0438(6) 0.6634(4) -0.0635(3) 0.0818(17) Uani 0.50 1 d PU . .
Cl7 Cl -0.2872(3) 0.36676(13) 0.49331(16) 0.0799(9) Uani 1 1 d . . .
Cl8 Cl -0.2815(3) 0.25488(17) 0.38338(13) 0.0708(7) Uani 1 1 d . . .
Cl9 Cl -0.3309(2) 0.21944(13) 0.50671(14) 0.0628(6) Uani 1 1 d . . .
Cl10 Cl 0.4047(4) 0.8020(3) 0.2004(3) 0.1189(15) Uani 1 1 d . . .
Cl11 Cl 0.6697(3) 0.80109(19) 0.2022(2) 0.0920(10) Uani 1 1 d . . .
Cl12 Cl 0.5410(4) 0.6723(2) 0.21933(17) 0.0893(9) Uani 1 1 d . . .
O1 O 0.5134(6) 0.0464(3) 0.1975(3) 0.0555(15) Uani 1 1 d DU . .
O5 O 0.3330(9) 0.2635(4) 0.4568(4) 0.078(2) Uani 1 1 d U . .
O6 O 0.6154(15) 0.3688(10) -0.0379(8) 0.099(5) Uani 0.59(2) 1 d PDU A 1
O6' O 0.559(2) 0.4111(8) -0.0023(12) 0.095(6) Uani 0.41(2) 1 d PDU A 2
O2 O -0.1952(5) 0.0307(3) 0.3843(3) 0.0480(13) Uani 1 1 d U . .
O7 O 0.2304(7) 0.3612(5) 0.4584(3) 0.075(2) Uani 1 1 d U . .
O8 O 0.4560(11) 0.3140(7) -0.0291(6) 0.114(3) Uani 1 1 d U A .
O3 O 0.3591(6) 1.0390(3) 0.4966(3) 0.0481(13) Uani 1 1 d U . .
O9 O 0.3664(6) 0.3402(3) 0.3953(3) 0.0530(14) Uani 1 1 d DU . .
O10 O 0.5992(9) 0.3398(5) 0.0620(4) 0.088(2) Uani 1 1 d U A .
O4 O -0.1214(19) 0.9858(10) 0.0564(7) 0.078(3) Uani 0.476(16) 1 d PDU B 1
C58 C -0.211(3) 1.0399(15) 0.0615(16) 0.094(6) Uani 0.476(16) 1 d PDU B 1
H58A H -0.2109 1.0716 0.0272 0.140 Uiso 0.476(16) 1 calc PR B 1
H58B H -0.1894 1.0682 0.1062 0.140 Uiso 0.476(16) 1 calc PR B 1
H58C H -0.2951 1.0173 0.0546 0.140 Uiso 0.476(16) 1 calc PR B 1
O4' O -0.1886(14) 0.9833(9) 0.0748(8) 0.081(3) Uani 0.524(16) 1 d PDU B 2
C58' C -0.163(3) 0.9776(16) 0.0098(11) 0.093(5) Uani 0.524(16) 1 d PDU B 2
H58D H -0.1947 1.0196 -0.0116 0.140 Uiso 0.524(16) 1 calc PR B 2
H58E H -0.2036 0.9336 -0.0175 0.140 Uiso 0.524(16) 1 calc PR B 2
H58F H -0.0711 0.9755 0.0133 0.140 Uiso 0.524(16) 1 calc PR B 2
N1 N 0.1153(6) 0.1976(3) 0.2773(3) 0.0371(12) Uani 1 1 d U . .
N9 N 0.3087(6) 0.3224(4) 0.4360(3) 0.0431(14) Uani 1 1 d DU . .
N10 N 0.5591(7) 0.3469(5) 0.0001(4) 0.0574(19) Uani 1 1 d DU . .
N2 N 0.1110(5) 0.4177(3) 0.2687(3) 0.0310(11) Uani 1 1 d U . .
N3 N 0.2147(6) 0.4881(3) 0.1931(3) 0.0353(12) Uani 1 1 d U . .
N4 N -0.0468(6) 0.5368(3) 0.1973(3) 0.0356(12) Uani 1 1 d U . .
N5 N 0.1251(5) 0.6294(3) 0.2660(3) 0.0316(11) Uani 1 1 d U . .
N6 N 0.2886(5) 0.5525(3) 0.3343(3) 0.0316(11) Uani 1 1 d U . .
N7 N 0.0176(6) 0.5167(3) 0.3413(3) 0.0332(12) Uani 1 1 d U . .
N8 N 0.1322(7) 0.8512(3) 0.2693(4) 0.0465(15) Uani 1 1 d U . .
C1 C -0.3241(9) 0.0170(6) 0.3547(6) 0.063(3) Uani 1 1 d U . .
H1A H -0.3599 -0.0157 0.3798 0.095 Uiso 1 1 calc R . .
H1B H -0.3331 -0.0054 0.3079 0.095 Uiso 1 1 calc R . .
H1C H -0.3688 0.0624 0.3557 0.095 Uiso 1 1 calc R . .
C1C C -0.1575(8) 0.7831(5) 0.4447(5) 0.0488(19) Uani 1 1 d . . .
H1CA H -0.2049 0.7786 0.4808 0.059 Uiso 1 1 calc R . .
C1D C -0.376(6) 0.7942(17) -0.0248(15) 0.342(11) Uani 1 1 d U . .
H1DA H -0.4468 0.7571 -0.0368 0.411 Uiso 1 1 calc R . .
C2 C -0.1265(7) 0.0747(4) 0.3564(4) 0.0380(14) Uani 1 1 d U . .
C2C C -0.3984(10) 0.3848(9) 0.2251(8) 0.100(6) Uani 1 1 d . . .
H2CA H -0.4425 0.3806 0.1766 0.120 Uiso 1 1 calc R . .
C2A C 0.245(2) 0.804(3) -0.0672(13) 0.234(19) Uani 1 1 d . . .
H2A H 0.2608 0.7521 -0.0799 0.280 Uiso 1 1 calc R . .
C3 C 0.0017(8) 0.0829(4) 0.3865(4) 0.0447(16) Uani 1 1 d U . .
H3A H 0.0355 0.0587 0.4239 0.054 Uiso 1 1 calc R . .
C3C C -0.3543(8) 0.2833(5) 0.4509(5) 0.0499(19) Uani 1 1 d . . .
H3CA H -0.4468 0.2883 0.4333 0.060 Uiso 1 1 calc R . .
C3A C 0.086(2) 0.6236(14) 0.0001(12) 0.076(5) Uani 0.50 1 d PU . .
H3A1 H 0.1737 0.6094 -0.0016 0.092 Uiso 0.50 1 calc PR . .
C4 C 0.0788(7) 0.1256(4) 0.3626(4) 0.0403(15) Uani 1 1 d U . .
H4A H 0.1653 0.1323 0.3844 0.048 Uiso 1 1 calc R . .
C4C C 0.5273(11) 0.7493(8) 0.1794(6) 0.077(3) Uani 1 1 d . . .
H4CA H 0.5079 0.7343 0.1297 0.092 Uiso 1 1 calc R . .
C5 C 0.0307(7) 0.1596(4) 0.3061(4) 0.0353(14) Uani 1 1 d U . .
C6 C -0.0967(7) 0.1519(4) 0.2763(4) 0.0375(14) Uani 1 1 d U . .
H6A H -0.1303 0.1758 0.2387 0.045 Uiso 1 1 calc R . .
C7 C -0.1749(7) 0.1094(4) 0.3014(4) 0.0394(15) Uani 1 1 d U . .
H7A H -0.2621 0.1040 0.2807 0.047 Uiso 1 1 calc R . .
C8 C 0.4911(11) -0.0124(6) 0.1453(6) 0.077(3) Uani 1 1 d DU . .
H8A H 0.5719 -0.0317 0.1383 0.116 Uiso 1 1 calc R . .
H8B H 0.4446 0.0038 0.1037 0.116 Uiso 1 1 calc R . .
H8C H 0.4413 -0.0501 0.1576 0.116 Uiso 1 1 calc R . .
C9 C 0.4089(7) 0.0797(4) 0.2146(4) 0.0425(15) Uani 1 1 d DU . .
C10 C 0.4356(8) 0.1408(4) 0.2622(4) 0.0452(17) Uani 1 1 d U . .
H10A H 0.5209 0.1558 0.2809 0.054 Uiso 1 1 calc R . .
C11 C 0.3402(7) 0.1796(4) 0.2824(4) 0.0393(15) Uani 1 1 d U . .
H11A H 0.3593 0.2218 0.3144 0.047 Uiso 1 1 calc R . .
C12 C 0.2161(7) 0.1572(4) 0.2560(4) 0.0356(14) Uani 1 1 d U . .
C13 C 0.1886(8) 0.0960(4) 0.2093(4) 0.0410(15) Uani 1 1 d U . .
H13A H 0.1032 0.0808 0.1912 0.049 Uiso 1 1 calc R . .
C14 C 0.2856(8) 0.0563(4) 0.1886(4) 0.0427(16) Uani 1 1 d U . .
H14A H 0.2669 0.0137 0.1571 0.051 Uiso 1 1 calc R . .
C15 C 0.1091(6) 0.2709(4) 0.2730(4) 0.0323(13) Uani 1 1 d U . .
C16 C 0.0480(6) 0.3172(4) 0.3151(4) 0.0324(13) Uani 1 1 d U . .
H16A H 0.0052 0.2983 0.3452 0.039 Uiso 1 1 calc R . .
C17 C 0.0513(6) 0.3907(4) 0.3119(3) 0.0314(13) Uani 1 1 d U . .
C18 C 0.1656(7) 0.3740(4) 0.2260(3) 0.0317(13) Uani 1 1 d U . .
C19 C 0.1669(7) 0.3006(4) 0.2271(4) 0.0329(13) Uani 1 1 d U . .
H19A H 0.2063 0.2704 0.1973 0.040 Uiso 1 1 calc R . .
C20 C -0.0023(7) 0.4473(4) 0.3536(4) 0.0326(13) Uani 1 1 d U . .
C21 C -0.0708(8) 0.4346(4) 0.4002(4) 0.0426(16) Uani 1 1 d U . .
H21A H -0.0850 0.3867 0.4080 0.051 Uiso 1 1 calc R . .
C22 C -0.1189(8) 0.4920(4) 0.4356(4) 0.0440(16) Uani 1 1 d U . .
H22A H -0.1649 0.4839 0.4685 0.053 Uiso 1 1 calc R . .
C23 C -0.0996(8) 0.5618(4) 0.4226(4) 0.0420(16) Uani 1 1 d U . .
H23A H -0.1341 0.6018 0.4453 0.050 Uiso 1 1 calc R . .
C24 C -0.0295(7) 0.5712(4) 0.3765(4) 0.0393(15) Uani 1 1 d U . .
H24A H -0.0133 0.6190 0.3690 0.047 Uiso 1 1 calc R . .
C25 C 0.2210(7) 0.4146(4) 0.1814(4) 0.0358(14) Uani 1 1 d U . .
C26 C 0.2757(8) 0.3827(5) 0.1297(4) 0.0454(17) Uani 1 1 d U . .
H26A H 0.2768 0.3316 0.1207 0.054 Uiso 1 1 calc R . .
C27 C 0.3275(9) 0.4237(5) 0.0923(5) 0.0510(18) Uani 1 1 d U . .
H27A H 0.3643 0.4014 0.0571 0.061 Uiso 1 1 calc R . .
C28 C 0.3267(9) 0.4979(5) 0.1054(5) 0.0529(18) Uani 1 1 d U . .
H28A H 0.3658 0.5275 0.0811 0.063 Uiso 1 1 calc R . .
C29 C 0.2675(8) 0.5275(5) 0.1550(4) 0.0453(16) Uani 1 1 d U . .
H29A H 0.2634 0.5785 0.1629 0.054 Uiso 1 1 calc R . .
C30 C 0.3706(7) 0.5084(4) 0.3676(4) 0.0371(14) Uani 1 1 d U . .
H30A H 0.3466 0.4592 0.3658 0.045 Uiso 1 1 calc R . .
C31 C 0.4878(8) 0.5330(4) 0.4041(4) 0.0435(16) Uani 1 1 d U . .
H31A H 0.5435 0.5008 0.4270 0.052 Uiso 1 1 calc R . .
C32 C 0.5244(7) 0.6034(4) 0.4076(4) 0.0413(16) Uani 1 1 d U . .
H32A H 0.6063 0.6202 0.4316 0.050 Uiso 1 1 calc R . .
C33 C 0.4405(7) 0.6499(4) 0.3756(4) 0.0373(14) Uani 1 1 d U . .
H33A H 0.4638 0.6992 0.3780 0.045 Uiso 1 1 calc R . .
C34 C 0.3222(7) 0.6240(4) 0.3401(3) 0.0333(13) Uani 1 1 d U . .
C35 C 0.2256(6) 0.6692(4) 0.3046(3) 0.0304(12) Uani 1 1 d U . .
C36 C 0.2295(7) 0.7428(4) 0.3072(4) 0.0360(14) Uani 1 1 d U . .
H36A H 0.2989 0.7705 0.3352 0.043 Uiso 1 1 calc R . .
C37 C 0.1288(8) 0.7776(4) 0.2677(4) 0.0397(15) Uani 1 1 d U . .
C38 C 0.0290(7) 0.7341(4) 0.2274(4) 0.0392(15) Uani 1 1 d U . .
H38A H -0.0384 0.7552 0.1994 0.047 Uiso 1 1 calc R . .
C39 C 0.0283(7) 0.6609(4) 0.2281(4) 0.0351(14) Uani 1 1 d U . .
C40 C -0.0689(7) 0.6069(4) 0.1879(4) 0.0366(14) Uani 1 1 d U . .
C41 C -0.1763(8) 0.6253(5) 0.1435(4) 0.0461(17) Uani 1 1 d U . .
H41A H -0.1910 0.6743 0.1379 0.055 Uiso 1 1 calc R . .
C42 C -0.2630(8) 0.5710(5) 0.1071(5) 0.0520(19) Uani 1 1 d U . .
H42A H -0.3373 0.5825 0.0769 0.062 Uiso 1 1 calc R . .
C43 C -0.2374(9) 0.5010(5) 0.1164(5) 0.0531(19) Uani 1 1 d U . .
H43A H -0.2936 0.4629 0.0922 0.064 Uiso 1 1 calc R . .
C44 C -0.1288(7) 0.4860(4) 0.1617(4) 0.0408(15) Uani 1 1 d U . .
H44A H -0.1123 0.4372 0.1674 0.049 Uiso 1 1 calc R . .
C45 C 0.1960(8) 0.8974(4) 0.3280(4) 0.0401(15) Uani 1 1 d U . .
C46 C 0.2792(8) 0.9508(4) 0.3208(4) 0.0419(16) Uani 1 1 d U . .
H46A H 0.2981 0.9535 0.2782 0.050 Uiso 1 1 calc R . .
C47 C 0.3352(8) 1.0005(4) 0.3762(4) 0.0421(16) Uani 1 1 d U . .
H47A H 0.3909 1.0377 0.3715 0.051 Uiso 1 1 calc R . .
C48 C 0.3078(7) 0.9945(4) 0.4383(4) 0.0413(15) Uani 1 1 d U . .
C49 C 0.2240(8) 0.9407(4) 0.4447(4) 0.0426(16) Uani 1 1 d U . .
H49A H 0.2063 0.9368 0.4874 0.051 Uiso 1 1 calc R . .
C50 C 0.1671(8) 0.8934(4) 0.3898(4) 0.0425(16) Uani 1 1 d U . .
H50A H 0.1079 0.8580 0.3941 0.051 Uiso 1 1 calc R . .
C51 C 0.4386(9) 1.0992(5) 0.4921(5) 0.053(2) Uani 1 1 d U . .
H51A H 0.4691 1.1261 0.5370 0.079 Uiso 1 1 calc R . .
H51B H 0.3900 1.1310 0.4625 0.079 Uiso 1 1 calc R . .
H51C H 0.5107 1.0814 0.4738 0.079 Uiso 1 1 calc R . .
C52 C 0.0553(9) 0.8839(4) 0.2160(4) 0.0492(18) Uani 1 1 d U B .
C53 C 0.0748(11) 0.8693(6) 0.1512(5) 0.061(2) Uani 1 1 d U . .
H53A H 0.1371 0.8363 0.1419 0.073 Uiso 1 1 calc R . .
C54 C 0.0039(12) 0.9025(7) 0.1002(6) 0.076(3) Uani 1 1 d U B .
H54A H 0.0165 0.8917 0.0557 0.091 Uiso 1 1 calc R . .
C55 C -0.0874(12) 0.9526(7) 0.1142(6) 0.082(3) Uani 1 1 d DU . .
C56 C -0.1050(12) 0.9665(6) 0.1791(6) 0.080(3) Uani 1 1 d U B .
H56A H -0.1664 0.9998 0.1893 0.096 Uiso 1 1 calc R . .
C57 C -0.0336(10) 0.9323(5) 0.2295(5) 0.063(2) Uani 1 1 d U . .
H57A H -0.0464 0.9425 0.2741 0.076 Uiso 1 1 calc R B .

loop_
_atom_site_aniso_label
_atom_site_aniso_U_11
_atom_site_aniso_U_22
_atom_site_aniso_U_33
_atom_site_aniso_U_23
_atom_site_aniso_U_13
_atom_site_aniso_U_12
Ru1 0.0316(3) 0.0235(3) 0.0322(3) 0.0055(2) 0.0054(2) 0.0019(2)
Cl1 0.0777(18) 0.0648(16) 0.0795(18) 0.0180(13) -0.0139(14) -0.0094(13)
Cl13 0.226(8) 0.380(13) 0.083(3) -0.030(5) -0.020(4) 0.181(9)
Cl19 0.409(15) 0.168(7) 0.137(6) -0.007(5) 0.095(8) -0.035(8)
Cl2 0.0770(17) 0.0463(12) 0.094(2) 0.0099(12) 0.0134(15) 0.0198(12)
Cl14 0.098(5) 1.26(5) 0.096(4) -0.039(12) -0.009(4) 0.141(12)
Cl20 0.559(19) 0.127(5) 0.315(11) -0.104(6) 0.338(14) -0.087(8)
Cl3 0.0454(12) 0.0471(12) 0.0940(18) 0.0119(12) 0.0042(11) 0.0040(9)
Cl15 0.159(5) 0.180(6) 0.149(5) 0.066(4) -0.011(4) -0.048(4)
Cl21 0.75(2) 0.197(7) 0.184(6) 0.129(6) 0.303(11) 0.275(11)
Cl4 0.157(4) 0.108(3) 0.126(3) 0.021(3) 0.076(3) 0.043(3)
Cl16 0.082(4) 0.091(5) 0.137(7) 0.013(5) 0.021(4) -0.010(4)
Cl5 0.0551(16) 0.157(4) 0.147(4) 0.094(3) 0.0240(19) 0.0104(19)
Cl17 0.113(5) 0.078(4) 0.091(4) -0.005(3) 0.034(4) 0.014(4)
Cl6 0.0547(13) 0.0737(16) 0.0731(16) 0.0209(13) 0.0071(11) 0.0010(12)
Cl18 0.070(3) 0.101(4) 0.066(3) -0.008(3) 0.008(3) 0.001(3)
Cl7 0.123(3) 0.0410(12) 0.092(2) -0.0008(12) 0.0660(19) -0.0165(14)
Cl8 0.0726(16) 0.0856(19) 0.0517(13) -0.0024(12) 0.0149(12) 0.0034(14)
Cl9 0.0657(14) 0.0474(12) 0.0791(16) 0.0246(11) 0.0145(12) -0.0007(10)
Cl10 0.077(2) 0.160(4) 0.142(4) 0.057(3) 0.051(2) 0.035(2)
Cl11 0.0697(18) 0.082(2) 0.125(3) 0.0133(19) 0.0240(18) 0.0006(15)
Cl12 0.100(2) 0.090(2) 0.078(2) 0.0110(16) 0.0195(17) -0.0180(18)
O1 0.053(3) 0.055(3) 0.058(3) 0.000(3) 0.015(3) 0.017(3)
O5 0.102(6) 0.060(4) 0.084(5) 0.029(4) 0.035(5) 0.005(4)
O6 0.097(8) 0.102(8) 0.095(8) 0.025(6) 0.009(6) 0.010(6)
O6' 0.091(9) 0.108(9) 0.084(8) 0.019(7) 0.013(7) -0.013(7)
O2 0.046(3) 0.046(3) 0.058(3) 0.026(3) 0.013(3) 0.000(2)
O7 0.059(4) 0.111(6) 0.048(4) -0.005(4) 0.006(3) 0.038(4)
O8 0.109(7) 0.121(8) 0.094(7) 0.002(6) -0.010(6) -0.008(6)
O3 0.054(3) 0.035(3) 0.051(3) -0.003(2) 0.007(3) -0.005(2)
O9 0.056(4) 0.048(3) 0.061(4) 0.016(3) 0.020(3) 0.005(3)
O10 0.109(6) 0.084(6) 0.059(4) 0.002(4) -0.001(4) 0.005(5)
O4 0.085(6) 0.071(5) 0.071(6) 0.025(5) -0.005(5) 0.010(5)
C58 0.093(8) 0.086(8) 0.094(8) 0.012(7) 0.005(7) 0.009(7)
O4' 0.084(6) 0.071(5) 0.077(5) 0.021(5) -0.010(5) 0.013(5)
C58' 0.094(8) 0.090(8) 0.092(8) 0.019(7) 0.008(7) 0.005(7)
N1 0.036(3) 0.026(3) 0.051(3) 0.007(2) 0.013(2) 0.004(2)
N9 0.037(3) 0.051(4) 0.042(3) 0.008(3) 0.007(3) 0.003(3)
N10 0.045(4) 0.071(5) 0.052(4) 0.002(4) 0.005(3) -0.005(4)
N2 0.030(3) 0.029(3) 0.034(3) 0.005(2) 0.007(2) -0.001(2)
N3 0.038(3) 0.029(3) 0.042(3) 0.009(2) 0.012(2) 0.004(2)
N4 0.037(3) 0.032(3) 0.037(3) 0.006(2) 0.007(2) -0.002(2)
N5 0.034(3) 0.030(3) 0.032(3) 0.010(2) 0.005(2) 0.004(2)
N6 0.033(3) 0.029(3) 0.034(3) 0.008(2) 0.008(2) 0.003(2)
N7 0.036(3) 0.026(3) 0.038(3) 0.004(2) 0.010(2) 0.003(2)
N8 0.060(4) 0.028(3) 0.047(3) 0.010(2) -0.001(3) 0.002(3)
C1 0.044(5) 0.074(6) 0.080(6) 0.036(5) 0.015(4) -0.004(4)
C1C 0.037(4) 0.051(5) 0.058(5) 0.008(4) 0.009(4) 0.004(3)
C1D 0.77(3) 0.193(15) 0.174(14) 0.084(12) 0.298(18) 0.236(19)
C2 0.040(3) 0.032(3) 0.043(3) 0.010(3) 0.010(3) 0.004(3)
C2C 0.040(5) 0.168(14) 0.112(10) 0.108(11) 0.004(6) 0.000(7)
C2A 0.106(16) 0.49(6) 0.122(19) 0.10(3) 0.018(14) 0.00(2)
C3 0.042(4) 0.042(4) 0.050(4) 0.015(3) 0.005(3) 0.006(3)
C3C 0.045(4) 0.046(5) 0.060(5) 0.016(4) 0.010(4) 0.004(4)
C3A 0.080(10) 0.090(11) 0.069(10) 0.007(9) 0.040(8) -0.003(9)
C4 0.031(3) 0.037(3) 0.052(4) 0.013(3) 0.004(3) 0.000(3)
C4C 0.072(7) 0.108(10) 0.054(6) 0.016(6) 0.018(5) -0.002(7)
C5 0.037(3) 0.025(3) 0.047(3) 0.008(3) 0.014(3) 0.004(2)
C6 0.039(3) 0.031(3) 0.045(3) 0.014(3) 0.010(3) 0.006(3)
C7 0.039(3) 0.037(3) 0.044(3) 0.012(3) 0.010(3) 0.006(3)
C8 0.072(7) 0.074(7) 0.082(7) -0.019(6) 0.026(6) 0.030(5)
C9 0.047(3) 0.040(3) 0.042(3) 0.006(3) 0.012(3) 0.011(3)
C10 0.044(4) 0.041(4) 0.048(4) 0.001(3) 0.006(3) 0.006(3)
C11 0.036(3) 0.034(3) 0.046(4) 0.001(3) 0.006(3) 0.008(3)
C12 0.037(3) 0.025(3) 0.047(3) 0.008(3) 0.010(3) 0.002(2)
C13 0.042(4) 0.030(3) 0.050(4) 0.003(3) 0.010(3) 0.001(3)
C14 0.050(4) 0.031(3) 0.045(4) 0.001(3) 0.011(3) 0.003(3)
C15 0.029(3) 0.025(3) 0.042(3) 0.006(2) 0.004(2) 0.002(2)
C16 0.031(3) 0.027(3) 0.039(3) 0.007(2) 0.006(3) 0.001(2)
C17 0.031(3) 0.029(3) 0.034(3) 0.005(2) 0.006(2) -0.001(2)
C18 0.034(3) 0.028(3) 0.033(3) 0.006(2) 0.007(2) 0.000(2)
C19 0.035(3) 0.028(3) 0.034(3) 0.002(2) 0.005(3) 0.005(2)
C20 0.035(3) 0.026(3) 0.036(3) 0.002(2) 0.008(2) 0.000(2)
C21 0.046(4) 0.036(3) 0.049(4) 0.002(3) 0.018(3) -0.003(3)
C22 0.047(4) 0.042(4) 0.048(4) 0.001(3) 0.024(3) 0.001(3)
C23 0.045(4) 0.034(3) 0.048(4) 0.000(3) 0.016(3) 0.000(3)
C24 0.040(3) 0.031(3) 0.045(4) -0.001(3) 0.010(3) 0.006(3)
C25 0.040(3) 0.036(3) 0.033(3) 0.006(3) 0.009(3) 0.008(3)
C26 0.055(4) 0.045(4) 0.041(4) 0.010(3) 0.020(3) 0.015(3)
C27 0.054(4) 0.060(4) 0.048(4) 0.017(3) 0.024(3) 0.019(4)
C28 0.061(4) 0.054(4) 0.054(4) 0.023(3) 0.024(4) 0.009(4)
C29 0.051(4) 0.043(4) 0.048(4) 0.016(3) 0.019(3) 0.004(3)
C30 0.036(3) 0.033(3) 0.042(3) 0.010(3) 0.004(3) 0.007(3)
C31 0.041(4) 0.042(4) 0.045(4) 0.012(3) 0.000(3) 0.007(3)
C32 0.033(3) 0.047(4) 0.040(3) 0.007(3) 0.000(3) 0.000(3)
C33 0.034(3) 0.039(3) 0.037(3) 0.005(3) 0.004(3) -0.002(3)
C34 0.034(3) 0.033(3) 0.034(3) 0.006(2) 0.008(2) 0.002(2)
C35 0.031(3) 0.031(3) 0.029(3) 0.006(2) 0.004(2) 0.002(2)
C36 0.041(3) 0.030(3) 0.036(3) 0.009(3) 0.004(3) 0.001(3)
C37 0.053(4) 0.028(3) 0.038(3) 0.010(3) 0.004(3) 0.005(3)
C38 0.044(4) 0.033(3) 0.039(3) 0.006(3) 0.004(3) 0.006(3)
C39 0.033(3) 0.032(3) 0.040(3) 0.009(3) 0.003(3) 0.005(2)
C40 0.038(3) 0.033(3) 0.037(3) 0.006(3) 0.006(3) 0.002(3)
C41 0.042(4) 0.043(4) 0.049(4) 0.008(3) -0.001(3) 0.001(3)
C42 0.045(4) 0.053(4) 0.052(4) 0.008(3) -0.002(3) -0.003(3)
C43 0.052(4) 0.051(4) 0.052(4) 0.006(3) 0.000(3) -0.008(3)
C44 0.040(3) 0.037(3) 0.041(3) 0.004(3) 0.002(3) -0.005(3)
C45 0.052(4) 0.024(3) 0.043(3) 0.009(3) 0.005(3) 0.004(3)
C46 0.051(4) 0.032(3) 0.045(4) 0.012(3) 0.010(3) 0.000(3)
C47 0.044(4) 0.029(3) 0.053(4) 0.009(3) 0.006(3) -0.002(3)
C48 0.042(3) 0.029(3) 0.051(4) 0.003(3) 0.006(3) 0.002(3)
C49 0.047(4) 0.034(3) 0.047(4) 0.011(3) 0.009(3) -0.002(3)
C50 0.051(4) 0.030(3) 0.048(4) 0.008(3) 0.012(3) -0.002(3)
C51 0.050(5) 0.042(4) 0.062(5) 0.008(4) 0.002(4) -0.008(4)
C52 0.064(4) 0.031(3) 0.047(4) 0.014(3) -0.005(3) 0.003(3)
C53 0.075(5) 0.054(4) 0.054(4) 0.018(4) 0.005(4) 0.008(4)
C54 0.089(6) 0.072(5) 0.061(5) 0.025(4) -0.006(5) 0.006(5)
C55 0.093(5) 0.064(4) 0.075(5) 0.020(4) -0.020(4) 0.011(4)
C56 0.089(6) 0.050(4) 0.079(5) -0.002(4) -0.022(5) 0.025(4)
C57 0.073(5) 0.041(4) 0.060(5) -0.005(4) -0.012(4) 0.012(4)

loop_
_atom_type_symbol
_atom_type_description
_atom_type_scat_dispersion_real
_atom_type_scat_dispersion_imag
_atom_type_scat_source
C C 0.0033 0.0016 'International Tables Vol C Tables 4.2.6.8 and 6.1.1.4'
H H 0.0000 0.0000 'International Tables Vol C Tables 4.2.6.8 and 6.1.1.4'
N N 0.0061 0.0033 'International Tables Vol C Tables 4.2.6.8 and 6.1.1.4'
O O 0.0106 0.0060 'International Tables Vol C Tables 4.2.6.8 and 6.1.1.4'
F F 0.0171 0.0103 'International Tables Vol C Tables 4.2.6.8 and 6.1.1.4'
P P 0.1023 0.0942 'International Tables Vol C Tables 4.2.6.8 and 6.1.1.4'
Ru Ru -1.2594 0.8363 'International Tables Vol C Tables 4.2.6.8 and 6.1.1.4'
Cl Cl 0.1484 0.1585 'International Tables Vol C Tables 4.2.6.8 and 6.1.1.4'

loop_
_geom_angle_atom_site_label_1
_geom_angle_atom_site_label_2
_geom_angle_atom_site_label_3
_geom_angle
_geom_angle_site_symmetry_1
N2 Ru1 N5 179.7(2) .
N2 Ru1 N3 79.3(2) .
N5 Ru1 N3 100.9(2) .
N2 Ru1 N7 78.6(2) .
N5 Ru1 N7 101.2(2) .
N3 Ru1 N7 157.9(2) .
N2 Ru1 N6 101.3(2) .
N5 Ru1 N6 78.8(2) .
N3 Ru1 N6 90.0(2) .
N7 Ru1 N6 94.9(2) .
N2 Ru1 N4 100.9(2) .
N5 Ru1 N4 79.0(2) .
N3 Ru1 N4 92.6(2) .
N7 Ru1 N4 91.0(2) .
N6 Ru1 N4 157.7(2) .
Cl16 Cl16 C3A 156.1(12) 2_565
C9 O1 C8 117.2(7) .
C2 O2 C1 119.0(7) .
C48 O3 C51 117.9(7) .
C55 O4 C58 113.1(18) .
C55 O4' C58' 105.7(16) .
O4' C58' H58D 109.5 .
O4' C58' H58E 109.5 .
H58D C58' H58E 109.5 .
O4' C58' H58F 109.5 .
H58D C58' H58F 109.5 .
H58E C58' H58F 109.5 .
C15 N1 C5 123.4(6) .
C15 N1 C12 119.6(6) .
C5 N1 C12 116.9(6) .
O9 N9 O7 123.0(8) .
O9 N9 O5 117.8(7) .
O7 N9 O5 119.2(8) .
O6 N10 O6' 62.8(14) .
O6 N10 O8 113.6(12) .
O6' N10 O8 114.2(14) .
O6 N10 O10 128.7(12) .
O6' N10 O10 105.7(14) .
O8 N10 O10 116.2(10) .
C18 N2 C17 121.3(6) .
C18 N2 Ru1 119.0(5) .
C17 N2 Ru1 119.7(5) .
C29 N3 C25 117.8(6) .
C29 N3 Ru1 128.6(5) .
C25 N3 Ru1 113.6(5) .
C44 N4 C40 118.4(7) .
C44 N4 Ru1 127.9(5) .
C40 N4 Ru1 113.6(5) .
C39 N5 C35 121.1(6) .
C39 N5 Ru1 119.5(5) .
C35 N5 Ru1 119.4(4) .
C30 N6 C34 118.5(6) .
C30 N6 Ru1 127.3(5) .
C34 N6 Ru1 114.0(4) .
C24 N7 C20 118.5(6) .
C24 N7 Ru1 127.1(5) .
C20 N7 Ru1 114.4(4) .
C37 N8 C45 121.3(6) .
C37 N8 C52 120.1(7) .
C45 N8 C52 117.9(6) .
O2 C1 H1A 109.5 .
O2 C1 H1B 109.5 .
H1A C1 H1B 109.5 .
O2 C1 H1C 109.5 .
H1A C1 H1C 109.5 .
H1B C1 H1C 109.5 .
Cl2 C1C Cl3 110.7(5) .
Cl2 C1C Cl1 110.2(5) .
Cl3 C1C Cl1 110.4(5) .
Cl2 C1C H1CA 108.5 .
Cl3 C1C H1CA 108.5 .
Cl1 C1C H1CA 108.5 .
Cl21 C1D Cl20 108.0(17) .
Cl21 C1D Cl19 99(2) .
Cl20 C1D Cl19 108(2) .
Cl21 C1D H1DA 113.4 .
Cl20 C1D H1DA 113.4 .
Cl19 C1D H1DA 113.5 .
O2 C2 C7 124.8(7) .
O2 C2 C3 115.7(7) .
C7 C2 C3 119.6(7) .
Cl4 C2C Cl5 107.5(10) .
Cl4 C2C Cl6 110.7(7) .
Cl5 C2C Cl6 111.7(6) .
Cl4 C2C H2CA 109.0 .
Cl5 C2C H2CA 109.0 .
Cl6 C2C H2CA 109.0 .
Cl13 C2A Cl14 105.6(14) .
Cl13 C2A Cl15 123(2) .
Cl14 C2A Cl15 114.5(17) .
Cl13 C2A H2A 103.8 .
Cl14 C2A H2A 103.9 .
Cl15 C2A H2A 103.8 .
C4 C3 C2 120.5(7) .
C4 C3 H3A 119.8 .
C2 C3 H3A 119.8 .
Cl9 C3C Cl8 109.2(5) .
Cl9 C3C Cl7 109.2(5) .
Cl8 C3C Cl7 109.7(5) .
Cl9 C3C H3CA 109.6 .
Cl8 C3C H3CA 109.6 .
Cl7 C3C H3CA 109.6 .
Cl18 C3A Cl17 117.3(17) .
Cl18 C3A Cl16 117.1(16) .
Cl17 C3A Cl16 109.8(12) .
Cl18 C3A H3A1 103.5 .
Cl17 C3A H3A1 103.4 .
Cl16 C3A H3A1 103.4 .
C3 C4 C5 120.1(7) .
C3 C4 H4A 120.0 .
C5 C4 H4A 119.9 .
Cl12 C4C Cl10 110.6(6) .
Cl12 C4C Cl11 110.7(7) .
Cl10 C4C Cl11 109.4(8) .
Cl12 C4C H4CA 108.7 .
Cl10 C4C H4CA 108.7 .
Cl11 C4C H4CA 108.7 .
C6 C5 C4 119.6(7) .
C6 C5 N1 121.0(7) .
C4 C5 N1 119.3(7) .
C7 C6 C5 120.1(7) .
C7 C6 H6A 120.0 .
C5 C6 H6A 120.0 .
C2 C7 C6 120.2(7) .
C2 C7 H7A 119.9 .
C6 C7 H7A 119.9 .
O1 C8 H8A 109.5 .
O1 C8 H8B 109.5 .
H8A C8 H8B 109.5 .
O1 C8 H8C 109.5 .
H8A C8 H8C 109.5 .
H8B C8 H8C 109.5 .
C14 C9 O1 125.0(7) .
C14 C9 C10 120.1(7) .
O1 C9 C10 114.9(7) .
C11 C10 C9 120.7(8) .
C11 C10 H10A 119.6 .
C9 C10 H10A 119.6 .
C10 C11 C12 119.7(7) .
C10 C11 H11A 120.2 .
C12 C11 H11A 120.2 .
C13 C12 C11 120.0(7) .
C13 C12 N1 120.0(7) .
C11 C12 N1 119.9(6) .
C12 C13 C14 120.4(7) .
C12 C13 H13A 119.8 .
C14 C13 H13A 119.8 .
C9 C14 C13 119.0(7) .
C9 C14 H14A 120.5 .
C13 C14 H14A 120.5 .
N1 C15 C19 120.1(6) .
N1 C15 C16 121.0(6) .
C19 C15 C16 118.8(6) .
C17 C16 C15 118.9(6) .
C17 C16 H16A 120.6 .
C15 C16 H16A 120.6 .
N2 C17 C16 120.7(6) .
N2 C17 C20 112.7(6) .
C16 C17 C20 126.6(6) .
N2 C18 C19 120.9(6) .
N2 C18 C25 112.3(6) .
C19 C18 C25 126.8(6) .
C18 C19 C15 119.3(6) .
C18 C19 H19A 120.3 .
C15 C19 H19A 120.4 .
C21 C20 N7 120.7(6) .
C21 C20 C17 124.6(6) .
N7 C20 C17 114.7(6) .
C20 C21 C22 119.6(7) .
C20 C21 H21A 120.2 .
C22 C21 H21A 120.2 .
C21 C22 C23 119.6(7) .
C21 C22 H22A 120.2 .
C23 C22 H22A 120.2 .
C24 C23 C22 118.2(7) .
C24 C23 H23A 120.9 .
C22 C23 H23A 120.9 .
N7 C24 C23 123.5(7) .
N7 C24 H24A 118.3 .
C23 C24 H24A 118.3 .
N3 C25 C26 120.0(7) .
N3 C25 C18 115.7(6) .
C26 C25 C18 124.3(7) .
C27 C26 C25 120.7(8) .
C27 C26 H26A 119.7 .
C25 C26 H26A 119.6 .
C26 C27 C28 119.9(8) .
C26 C27 H27A 120.0 .
C28 C27 H27A 120.1 .
C29 C28 C27 117.8(8) .
C29 C28 H28A 121.1 .
C27 C28 H28A 121.1 .
N3 C29 C28 123.7(8) .
N3 C29 H29A 118.1 .
C28 C29 H29A 118.2 .
N6 C30 C31 121.5(7) .
N6 C30 H30A 119.2 .
C31 C30 H30A 119.2 .
C32 C31 C30 120.4(7) .
C32 C31 H31A 119.8 .
C30 C31 H31A 119.8 .
C31 C32 C33 118.9(7) .
C31 C32 H32A 120.5 .
C33 C32 H32A 120.5 .
C32 C33 C34 119.5(7) .
C32 C33 H33A 120.2 .
C34 C33 H33A 120.2 .
N6 C34 C33 121.0(7) .
N6 C34 C35 115.2(6) .
C33 C34 C35 123.7(7) .
N5 C35 C36 120.5(6) .
N5 C35 C34 112.2(6) .
C36 C35 C34 127.3(6) .
C35 C36 C37 119.7(7) .
C35 C36 H36A 120.1 .
C37 C36 H36A 120.1 .
N8 C37 C38 122.1(7) .
N8 C37 C36 120.3(7) .
C38 C37 C36 117.6(7) .
C39 C38 C37 120.2(7) .
C39 C38 H38A 119.9 .
C37 C38 H38A 119.9 .
N5 C39 C38 120.8(7) .
N5 C39 C40 112.0(6) .
C38 C39 C40 127.1(7) .
N4 C40 C41 121.0(7) .
N4 C40 C39 115.7(6) .
C41 C40 C39 123.3(7) .
C40 C41 C42 119.7(8) .
C40 C41 H41A 120.1 .
C42 C41 H41A 120.1 .
C43 C42 C41 118.1(8) .
C43 C42 H42A 120.9 .
C41 C42 H42A 120.9 .
C42 C43 C44 119.5(8) .
C42 C43 H43A 120.3 .
C44 C43 H43A 120.3 .
N4 C44 C43 123.2(8) .
N4 C44 H44A 118.4 .
C43 C44 H44A 118.4 .
C50 C45 C46 120.2(7) .
C50 C45 N8 120.6(7) .
C46 C45 N8 118.9(7) .
C45 C46 C47 120.2(8) .
C45 C46 H46A 119.9 .
C47 C46 H46A 119.9 .
C48 C47 C46 118.8(7) .
C48 C47 H47A 120.6 .
C46 C47 H47A 120.6 .
O3 C48 C47 124.1(7) .
O3 C48 C49 115.5(8) .
C47 C48 C49 120.4(7) .
C50 C49 C48 120.4(8) .
C50 C49 H49A 119.8 .
C48 C49 H49A 119.8 .
C49 C50 C45 119.9(7) .
C49 C50 H50A 120.0 .
C45 C50 H50A 120.0 .
O3 C51 H51A 109.5 .
O3 C51 H51B 109.5 .
H51A C51 H51B 109.5 .
O3 C51 H51C 109.5 .
H51A C51 H51C 109.5 .
H51B C51 H51C 109.5 .
C57 C52 C53 119.8(9) .
C57 C52 N8 120.1(9) .
C53 C52 N8 120.0(9) .
C54 C53 C52 120.2(11) .
C54 C53 H53A 119.9 .
C52 C53 H53A 119.9 .
C53 C54 C55 120.0(11) .
C53 C54 H54A 120.0 .
C55 C54 H54A 120.0 .
C56 C55 O4' 105.5(13) .
C56 C55 O4 135.2(13) .
O4' C55 O4 37.5(10) .
C56 C55 C54 118.8(9) .
O4' C55 C54 134.2(13) .
O4 C55 C54 104.7(13) .
C55 C56 C57 120.4(11) .
C55 C56 H56A 119.8 .
C57 C56 H56A 119.8 .
C52 C57 C56 120.8(11) .
C52 C57 H57A 119.6 .
C56 C57 H57A 119.6 .

loop_
_geom_bond_atom_site_label_1
_geom_bond_atom_site_label_2
_geom_bond_distance
_geom_bond_site_symmetry_2
Ru1 N2 1.988(6) .
Ru1 N5 1.988(6) .
Ru1 N3 2.067(6) .
Ru1 N7 2.074(6) .
Ru1 N6 2.077(6) .
Ru1 N4 2.081(6) .
Cl1 C1C 1.767(10) .
Cl13 C2A 1.74(3) .
Cl19 C1D 2.02(5) .
Cl2 C1C 1.748(9) .
Cl14 C2A 1.77(2) .
Cl20 C1D 1.78(2) .
Cl3 C1C 1.754(9) .
Cl15 C2A 1.87(3) .
Cl21 C1D 1.68(3) .
Cl4 C2C 1.720(19) .
Cl16 Cl16 1.462(16) 2_565
Cl16 C3A 1.81(3) .
Cl5 C2C 1.768(11) .
Cl17 C3A 1.70(2) .
Cl6 C2C 1.790(13) .
Cl18 C3A 1.57(3) .
Cl7 C3C 1.761(10) .
Cl8 C3C 1.764(10) .
Cl9 C3C 1.745(9) .
Cl10 C4C 1.752(14) .
Cl11 C4C 1.765(13) .
Cl12 C4C 1.743(14) .
O1 C9 1.384(8) .
O1 C8 1.415(11) .
O5 N9 1.243(10) .
O6 N10 1.201(11) .
O6' N10 1.211(11) .
O2 C2 1.369(9) .
O2 C1 1.409(11) .
O7 N9 1.243(9) .
O8 N10 1.267(13) .
O3 C48 1.374(10) .
O3 C51 1.445(10) .
O9 N9 1.226(8) .
O10 N10 1.278(11) .
O4 C55 1.394(11) .
O4 C58 1.415(14) .
C58 H58A 0.9800 .
C58 H58B 0.9800 .
C58 H58C 0.9800 .
O4' C55 1.390(11) .
O4' C58' 1.416(14) .
C58' H58D 0.9800 .
C58' H58E 0.9800 .
C58' H58F 0.9800 .
N1 C15 1.388(9) .
N1 C5 1.430(9) .
N1 C12 1.443(9) .
N2 C18 1.350(9) .
N2 C17 1.352(9) .
N3 C29 1.355(10) .
N3 C25 1.369(9) .
N4 C44 1.329(9) .
N4 C40 1.367(9) .
N5 C39 1.351(9) .
N5 C35 1.359(9) .
N6 C30 1.355(9) .
N6 C34 1.369(9) .
N7 C24 1.339(9) .
N7 C20 1.381(9) .
N8 C37 1.374(9) .
N8 C45 1.430(10) .
N8 C52 1.435(10) .
C1 H1A 0.9800 .
C1 H1B 0.9800 .
C1 H1C 0.9800 .
C1C H1CA 1.0000 .
C1D H1DA 1.0000 .
C2 C7 1.383(11) .
C2 C3 1.395(11) .
C2C H2CA 1.0000 .
C2A H2A 1.0000 .
C3 C4 1.364(11) .
C3 H3A 0.9500 .
C3C H3CA 1.0000 .
C3A H3A1 1.0000 .
C4 C5 1.400(11) .
C4 H4A 0.9500 .
C4C H4CA 1.0000 .
C5 C6 1.385(10) .
C6 C7 1.384(11) .
C6 H6A 0.9500 .
C7 H7A 0.9500 .
C8 H8A 0.9800 .
C8 H8B 0.9800 .
C8 H8C 0.9800 .
C9 C14 1.378(12) .
C9 C10 1.389(11) .
C10 C11 1.372(11) .
C10 H10A 0.9500 .
C11 C12 1.383(10) .
C11 H11A 0.9500 .
C12 C13 1.381(10) .
C13 C14 1.398(11) .
C13 H13A 0.9500 .
C14 H14A 0.9500 .
C15 C19 1.408(10) .
C15 C16 1.411(10) .
C16 C17 1.389(9) .
C16 H16A 0.9500 .
C17 C20 1.475(10) .
C18 C19 1.378(9) .
C18 C25 1.484(10) .
C19 H19A 0.9500 .
C20 C21 1.375(10) .
C21 C22 1.385(11) .
C21 H21A 0.9500 .
C22 C23 1.392(11) .
C22 H22A 0.9500 .
C23 C24 1.365(11) .
C23 H23A 0.9500 .
C24 H24A 0.9500 .
C25 C26 1.394(10) .
C26 C27 1.357(12) .
C26 H26A 0.9500 .
C27 C28 1.381(13) .
C27 H27A 0.9500 .
C28 C29 1.375(12) .
C28 H28A 0.9500 .
C29 H29A 0.9500 .
C30 C31 1.375(11) .
C30 H30A 0.9500 .
C31 C32 1.366(12) .
C31 H31A 0.9500 .
C32 C33 1.383(11) .
C32 H32A 0.9500 .
C33 C34 1.385(10) .
C33 H33A 0.9500 .
C34 C35 1.478(9) .
C35 C36 1.372(10) .
C36 C37 1.427(10) .
C36 H36A 0.9500 .
C37 C38 1.400(11) .
C38 C39 1.373(10) .
C38 H38A 0.9500 .
C39 C40 1.490(10) .
C40 C41 1.391(11) .
C41 C42 1.406(12) .
C41 H41A 0.9500 .
C42 C43 1.370(13) .
C42 H42A 0.9500 .
C43 C44 1.389(12) .
C43 H43A 0.9500 .
C44 H44A 0.9500 .
C45 C50 1.383(11) .
C45 C46 1.390(11) .
C46 C47 1.398(11) .
C46 H46A 0.9500 .
C47 C48 1.389(12) .
C47 H47A 0.9500 .
C48 C49 1.395(11) .
C49 C50 1.369(11) .
C49 H49A 0.9500 .
C50 H50A 0.9500 .
C51 H51A 0.9800 .
C51 H51B 0.9800 .
C51 H51C 0.9800 .
C52 C57 1.372(14) .
C52 C53 1.384(14) .
C53 C54 1.379(14) .
C53 H53A 0.9500 .
C54 C55 1.413(18) .
C54 H54A 0.9500 .
C55 C56 1.379(19) .
C56 C57 1.383(14) .
C56 H56A 0.9500 .
C57 H57A 0.9500 .

loop_
_geom_torsion_atom_site_label_1
_geom_torsion_atom_site_label_2
_geom_torsion_atom_site_label_3
_geom_torsion_atom_site_label_4
_geom_torsion
_geom_torsion_site_symmetry_1
N5 Ru1 N2 C18 162(100) .
N3 Ru1 N2 C18 0.1(5) .
N7 Ru1 N2 C18 179.6(5) .
N6 Ru1 N2 C18 -87.7(5) .
N4 Ru1 N2 C18 90.7(5) .
N5 Ru1 N2 C17 -18(57) .
N3 Ru1 N2 C17 -179.5(5) .
N7 Ru1 N2 C17 -0.1(5) .
N6 Ru1 N2 C17 92.6(5) .
N4 Ru1 N2 C17 -88.9(5) .
N2 Ru1 N3 C29 -179.9(7) .
N5 Ru1 N3 C29 0.2(7) .
N7 Ru1 N3 C29 178.7(7) .
N6 Ru1 N3 C29 -78.4(7) .
N4 Ru1 N3 C29 79.5(7) .
N2 Ru1 N3 C25 2.0(5) .
N5 Ru1 N3 C25 -177.9(5) .
N7 Ru1 N3 C25 0.5(10) .
N6 Ru1 N3 C25 103.5(5) .
N4 Ru1 N3 C25 -98.6(5) .
N2 Ru1 N4 C44 -3.3(7) .
N5 Ru1 N4 C44 177.0(7) .
N3 Ru1 N4 C44 76.4(7) .
N7 Ru1 N4 C44 -81.8(7) .
N6 Ru1 N4 C44 172.7(6) .
N2 Ru1 N4 C40 177.7(5) .
N5 Ru1 N4 C40 -2.0(5) .
N3 Ru1 N4 C40 -102.6(5) .
N7 Ru1 N4 C40 99.2(5) .
N6 Ru1 N4 C40 -6.3(9) .
N2 Ru1 N5 C39 -68(57) .
N3 Ru1 N5 C39 93.9(6) .
N7 Ru1 N5 C39 -85.5(6) .
N6 Ru1 N5 C39 -178.3(6) .
N4 Ru1 N5 C39 3.4(5) .
N2 Ru1 N5 C35 110(57) .
N3 Ru1 N5 C35 -87.7(5) .
N7 Ru1 N5 C35 92.9(5) .
N6 Ru1 N5 C35 0.1(5) .
N4 Ru1 N5 C35 -178.2(6) .
N2 Ru1 N6 C30 1.2(6) .
N5 Ru1 N6 C30 -179.0(6) .
N3 Ru1 N6 C30 -77.9(6) .
N7 Ru1 N6 C30 80.5(6) .
N4 Ru1 N6 C30 -174.7(6) .
N2 Ru1 N6 C34 176.2(5) .
N5 Ru1 N6 C34 -4.0(5) .
N3 Ru1 N6 C34 97.1(5) .
N7 Ru1 N6 C34 -104.5(5) .
N4 Ru1 N6 C34 0.3(9) .
N2 Ru1 N7 C24 -179.1(7) .
N5 Ru1 N7 C24 0.8(7) .
N3 Ru1 N7 C24 -177.7(6) .
N6 Ru1 N7 C24 80.2(6) .
N4 Ru1 N7 C24 -78.2(6) .
N2 Ru1 N7 C20 0.2(5) .
N5 Ru1 N7 C20 -179.9(5) .
N3 Ru1 N7 C20 1.6(10) .
N6 Ru1 N7 C20 -100.5(5) .
N4 Ru1 N7 C20 101.1(5) .
C1 O2 C2 C7 2.0(12) .
C1 O2 C2 C3 -177.0(8) .
O2 C2 C3 C4 180.0(8) .
C7 C2 C3 C4 0.9(12) .
Cl16 Cl16 C3A Cl18 117(3) 2_565
Cl16 Cl16 C3A Cl17 -106(3) 2_565
C2 C3 C4 C5 -2.2(13) .
C3 C4 C5 C6 2.6(12) .
C3 C4 C5 N1 -173.2(7) .
C15 N1 C5 C6 65.6(10) .
C12 N1 C5 C6 -118.4(8) .
C15 N1 C5 C4 -118.7(8) .
C12 N1 C5 C4 57.4(10) .
C4 C5 C6 C7 -1.7(11) .
N1 C5 C6 C7 174.1(7) .
O2 C2 C7 C6 -178.9(7) .
C3 C2 C7 C6 0.1(12) .
C5 C6 C7 C2 0.3(12) .
C8 O1 C9 C14 5.7(13) .
C8 O1 C9 C10 -174.9(9) .
C14 C9 C10 C11 -1.9(13) .
O1 C9 C10 C11 178.6(8) .
C9 C10 C11 C12 1.0(13) .
C10 C11 C12 C13 -0.2(12) .
C10 C11 C12 N1 179.7(7) .
C15 N1 C12 C13 -126.2(8) .
C5 N1 C12 C13 57.6(10) .
C15 N1 C12 C11 53.9(10) .
C5 N1 C12 C11 -122.3(8) .
C11 C12 C13 C14 0.2(12) .
N1 C12 C13 C14 -179.7(7) .
O1 C9 C14 C13 -178.7(8) .
C10 C9 C14 C13 1.9(12) .
C12 C13 C14 C9 -1.1(12) .
C5 N1 C15 C19 -160.5(7) .
C12 N1 C15 C19 23.6(10) .
C5 N1 C15 C16 21.0(11) .
C12 N1 C15 C16 -154.9(7) .
N1 C15 C16 C17 175.9(6) .
C19 C15 C16 C17 -2.6(10) .
C18 N2 C17 C16 2.2(10) .
Ru1 N2 C17 C16 -178.2(5) .
C18 N2 C17 C20 -179.6(6) .
Ru1 N2 C17 C20 0.0(8) .
C15 C16 C17 N2 0.6(10) .
C15 C16 C17 C20 -177.3(7) .
C17 N2 C18 C19 -2.8(10) .
Ru1 N2 C18 C19 177.5(5) .
C17 N2 C18 C25 177.6(6) .
Ru1 N2 C18 C25 -2.0(8) .
N2 C18 C19 C15 0.7(10) .
C25 C18 C19 C15 -179.8(7) .
N1 C15 C19 C18 -176.5(6) .
C16 C15 C19 C18 2.0(10) .
C24 N7 C20 C21 1.1(11) .
Ru1 N7 C20 C21 -178.2(6) .
C24 N7 C20 C17 179.2(6) .
Ru1 N7 C20 C17 -0.2(8) .
N2 C17 C20 C21 178.1(7) .
C16 C17 C20 C21 -3.9(12) .
N2 C17 C20 N7 0.1(9) .
C16 C17 C20 N7 178.2(7) .
N7 C20 C21 C22 -0.8(12) .
C17 C20 C21 C22 -178.6(7) .
C20 C21 C22 C23 1.3(13) .
C21 C22 C23 C24 -2.1(13) .
C20 N7 C24 C23 -2.1(11) .
Ru1 N7 C24 C23 177.2(6) .
C22 C23 C24 N7 2.6(12) .
C29 N3 C25 C26 -2.6(11) .
Ru1 N3 C25 C26 175.8(6) .
C29 N3 C25 C18 178.0(7) .
Ru1 N3 C25 C18 -3.6(8) .
N2 C18 C25 N3 3.7(9) .
C19 C18 C25 N3 -175.8(7) .
N2 C18 C25 C26 -175.7(7) .
C19 C18 C25 C26 4.9(12) .
N3 C25 C26 C27 2.5(12) .
C18 C25 C26 C27 -178.2(8) .
C25 C26 C27 C28 0.3(14) .
C26 C27 C28 C29 -2.8(14) .
C25 N3 C29 C28 -0.1(12) .
Ru1 N3 C29 C28 -178.1(7) .
C27 C28 C29 N3 2.8(14) .
C34 N6 C30 C31 -3.2(11) .
Ru1 N6 C30 C31 171.6(6) .
N6 C30 C31 C32 0.1(12) .
C30 C31 C32 C33 1.9(13) .
C31 C32 C33 C34 -0.9(12) .
C30 N6 C34 C33 4.3(10) .
Ru1 N6 C34 C33 -171.2(5) .
C30 N6 C34 C35 -177.4(6) .
Ru1 N6 C34 C35 7.1(8) .
C32 C33 C34 N6 -2.3(11) .
C32 C33 C34 C35 179.6(7) .
C39 N5 C35 C36 1.6(10) .
Ru1 N5 C35 C36 -176.8(5) .
C39 N5 C35 C34 -178.1(6) .
Ru1 N5 C35 C34 3.5(8) .
N6 C34 C35 N5 -6.9(9) .
C33 C34 C35 N5 171.3(7) .
N6 C34 C35 C36 173.4(7) .
C33 C34 C35 C36 -8.4(12) .
N5 C35 C36 C37 -1.7(11) .
C34 C35 C36 C37 178.0(7) .
C45 N8 C37 C38 151.4(8) .
C52 N8 C37 C38 -18.9(13) .
C45 N8 C37 C36 -29.3(12) .
C52 N8 C37 C36 160.4(8) .
C35 C36 C37 N8 -179.3(7) .
C35 C36 C37 C38 0.0(11) .
N8 C37 C38 C39 -178.8(8) .
C36 C37 C38 C39 1.8(12) .
C35 N5 C39 C38 0.3(11) .
Ru1 N5 C39 C38 178.7(6) .
C35 N5 C39 C40 177.7(6) .
Ru1 N5 C39 C40 -3.9(8) .
C37 C38 C39 N5 -2.0(12) .
C37 C38 C39 C40 -179.0(7) .
C44 N4 C40 C41 1.8(11) .
Ru1 N4 C40 C41 -179.1(6) .
C44 N4 C40 C39 -178.5(7) .
Ru1 N4 C40 C39 0.6(8) .
N5 C39 C40 N4 2.1(9) .
C38 C39 C40 N4 179.2(7) .
N5 C39 C40 C41 -178.3(7) .
C38 C39 C40 C41 -1.1(13) .
N4 C40 C41 C42 -0.8(13) .
C39 C40 C41 C42 179.6(8) .
C40 C41 C42 C43 -0.6(14) .
C41 C42 C43 C44 0.8(14) .
C40 N4 C44 C43 -1.6(12) .
Ru1 N4 C44 C43 179.5(7) .
C42 C43 C44 N4 0.3(14) .
C37 N8 C45 C50 -54.5(11) .
C52 N8 C45 C50 116.0(9) .
C37 N8 C45 C46 131.3(8) .
C52 N8 C45 C46 -58.2(11) .
C50 C45 C46 C47 0.6(12) .
N8 C45 C46 C47 174.8(7) .
C45 C46 C47 C48 1.2(12) .
C51 O3 C48 C47 5.2(11) .
C51 O3 C48 C49 -175.1(7) .
C46 C47 C48 O3 178.4(7) .
C46 C47 C48 C49 -1.3(12) .
O3 C48 C49 C50 179.9(7) .
C47 C48 C49 C50 -0.4(12) .
C48 C49 C50 C45 2.2(12) .
C46 C45 C50 C49 -2.3(12) .
N8 C45 C50 C49 -176.4(7) .
C37 N8 C52 C57 119.7(10) .
C45 N8 C52 C57 -50.9(12) .
C37 N8 C52 C53 -63.3(12) .
C45 N8 C52 C53 126.1(9) .
C57 C52 C53 C54 -0.9(16) .
N8 C52 C53 C54 -177.8(9) .
C52 C53 C54 C55 1.1(18) .
C58' O4' C55 C56 172.5(17) .
C58' O4' C55 O4 24.4(19) .
C58' O4' C55 C54 -22(3) .
C58 O4 C55 C56 -12(3) .
C58 O4 C55 O4' 34(2) .
C58 O4 C55 C54 -178.5(19) .
C53 C54 C55 C56 -0.9(19) .
C53 C54 C55 O4' -164.4(16) .
C53 C54 C55 O4 168.2(13) .
O4' C55 C56 C57 168.3(13) .
O4 C55 C56 C57 -164.4(17) .
C54 C55 C56 C57 0(2) .
C53 C52 C57 C56 0.4(16) .
N8 C52 C57 C56 177.4(10) .
C55 C56 C57 C52 -0.2(19) .
